data_4060655
_journal_name_full Organometallics
_journal_paper_doi 10.1021/om050850t
_journal_year 2006
_chemical_formula_sum 'C23 H10 O14 Ru6'
_chemical_formula_weight 1116.73
_space_group_IT_number 14
_symmetry_cell_setting monoclinic
_symmetry_space_group_name_Hall '-P 2yn'
_symmetry_space_group_name_H-M 'P 1 21/n 1'
_cell_angle_alpha 90.00
_cell_angle_beta 117.371(2)
_cell_angle_gamma 90.00
_cell_formula_units_Z 4
_cell_length_a 17.5193(7)
_cell_length_b 10.1345(4)
_cell_length_c 18.0790(7)
_cell_measurement_temperature 223(2)
_cell_volume 2850.56(19)
_diffrn_ambient_temperature 223(2)
_exptl_crystal_density_diffrn 2.602
_cod_depositor_comments
;
The following automatic conversions were performed:
'_symmetry_cell_setting' value 'Monoclinic' changed to 'monoclinic'
according to '/home/saulius/struct/CIF-dictionaries/cif_core.dic'
dictionary named 'cif_core.dic' version 2.4.1 from 2010-06-29.

Automatic conversion script
Id: cif_fix_enum 1527 2010-12-29 10:47:43Z saulius 
;
_cod_original_sg_symbol_H-M 'P 21/n'
_cod_database_code 4060655

loop_
_symmetry_equiv_pos_as_xyz
'x, y, z'
'-x+1/2, y+1/2, -z+1/2'
'-x, -y, -z'
'x-1/2, -y-1/2, z-1/2'

loop_
_atom_site_label
_atom_site_type_symbol
_atom_site_fract_x
_atom_site_fract_y
_atom_site_fract_z
_atom_site_U_iso_or_equiv
_atom_site_adp_type
_atom_site_occupancy
_atom_site_symmetry_multiplicity
_atom_site_calc_flag
_atom_site_refinement_flags
_atom_site_disorder_assembly
_atom_site_disorder_group
Ru1 Ru 0.62036(4) 0.51002(6) 0.90633(4) 0.03139(16) Uani 1 1 d . A .
Ru2 Ru 0.66492(4) 0.30955(5) 1.02882(4) 0.02677(15) Uani 1 1 d . A .
Ru3 Ru 0.83857(4) 0.29685(6) 1.05060(4) 0.02879(16) Uani 1 1 d . A .
Ru4 Ru 0.80146(4) 0.50103(6) 0.92712(4) 0.03833(18) Uani 1 1 d D . .
Ru5 Ru 0.69510(4) 0.27360(6) 0.88420(4) 0.03563(17) Uani 1 1 d D A .
Ru6 Ru 0.76902(4) 0.54499(6) 1.06634(4) 0.02686(15) Uani 1 1 d . A .
O11 O 0.5441(4) 0.7734(6) 0.9146(5) 0.069(2) Uani 1 1 d . . .
O12 O 0.4845(4) 0.5049(7) 0.7267(4) 0.072(2) Uani 1 1 d . . .
O13 O 0.4770(4) 0.3884(5) 0.9322(4) 0.0506(16) Uani 1 1 d . . .
O21 O 0.6332(4) 0.3541(5) 1.1773(4) 0.0482(15) Uani 1 1 d . . .
O22 O 0.5889(4) 0.0381(6) 1.0171(4) 0.0574(18) Uani 1 1 d . . .
O31 O 1.0120(4) 0.4144(6) 1.1596(4) 0.0580(17) Uani 1 1 d . . .
O32 O 0.9398(4) 0.0649(7) 1.0336(5) 0.078(2) Uani 1 1 d . . .
O33 O 0.8227(4) 0.1508(7) 1.1892(4) 0.068(2) Uani 1 1 d . . .
O41 O 0.9548(5) 0.6835(8) 1.0016(5) 0.091(3) Uani 1 1 d . . .
O51 O 0.6313(5) 0.3432(6) 0.7024(4) 0.0646(19) Uani 1 1 d . . .
O53 O 0.7921(7) 0.0442(9) 0.8619(6) 0.137(4) Uani 1 1 d U . .
C1 C 0.8124(6) 0.5690(8) 1.2057(5) 0.042(2) Uani 1 1 d . . .
C2 C 0.7312(5) 0.6261(7) 1.1598(5) 0.040(2) Uani 1 1 d . A .
H2 H 0.6858 0.5984 1.1700 0.047 Uiso 1 1 calc R . .
C3 C 0.7154(6) 0.7224(7) 1.0996(5) 0.043(2) Uani 1 1 d . . .
H3 H 0.6601 0.7591 1.0710 0.052 Uiso 1 1 calc R A .
C4 C 0.7804(5) 0.7657(7) 1.0808(6) 0.042(2) Uani 1 1 d . A .
C5 C 0.8632(6) 0.7099(8) 1.1256(6) 0.046(2) Uani 1 1 d . . .
H5 H 0.9079 0.7372 1.1141 0.055 Uiso 1 1 calc R A .
C6 C 0.8791(5) 0.6142(8) 1.1870(5) 0.047(2) Uani 1 1 d . A .
H6 H 0.9347 0.5789 1.2165 0.056 Uiso 1 1 calc R . .
C7 C 0.8319(6) 0.4724(9) 1.2742(5) 0.061(3) Uani 1 1 d . . .
H7A H 0.7789 0.4453 1.2743 0.092 Uiso 1 1 calc R . .
H7B H 0.8694 0.5131 1.3272 0.092 Uiso 1 1 calc R . .
H7C H 0.8602 0.3958 1.2658 0.092 Uiso 1 1 calc R . .
C8 C 0.7658(7) 0.8695(8) 1.0166(6) 0.062(3) Uani 1 1 d . . .
H8A H 0.7063 0.8670 0.9742 0.094 Uiso 1 1 calc R A .
H8B H 0.8031 0.8529 0.9912 0.094 Uiso 1 1 calc R . .
H8C H 0.7786 0.9556 1.0430 0.094 Uiso 1 1 calc R . .
C10 C 0.7337(4) 0.4134(6) 0.9801(4) 0.0262(15) Uani 1 1 d . A .
C11 C 0.5744(5) 0.6754(8) 0.9136(5) 0.045(2) Uani 1 1 d . . .
C12 C 0.5355(6) 0.5033(9) 0.7948(6) 0.051(2) Uani 1 1 d . . .
C13 C 0.5483(5) 0.4021(7) 0.9462(5) 0.0342(18) Uani 1 1 d . . .
C21 C 0.6456(5) 0.3407(7) 1.1212(5) 0.0341(18) Uani 1 1 d . . .
C22 C 0.6158(5) 0.1411(8) 1.0199(5) 0.0361(18) Uani 1 1 d . . .
C31 C 0.9458(5) 0.3721(8) 1.1196(5) 0.0379(19) Uani 1 1 d . . .
C32 C 0.8999(6) 0.1507(9) 1.0371(6) 0.050(2) Uani 1 1 d . . .
C33 C 0.8151(6) 0.2068(8) 1.1315(6) 0.048(2) Uani 1 1 d . . .
C41 C 0.8971(6) 0.6162(9) 0.9753(6) 0.055(3) Uani 1 1 d . . .
C51 C 0.6557(5) 0.3221(8) 0.7707(5) 0.042(2) Uani 1 1 d . . .
C53 C 0.7602(9) 0.1306(11) 0.8755(7) 0.085(4) Uani 1 1 d U . .
O42 O 0.8938(10) 0.3385(14) 0.8487(9) 0.075(3) Uani 0.50 1 d PDU A 1
C42 C 0.8581(11) 0.3990(16) 0.8790(11) 0.046(3) Uani 0.50 1 d PDU A 1
O43 O 0.7037(12) 0.6766(15) 0.7797(9) 0.088(4) Uani 0.50 1 d PDU A 1
C43 C 0.7291(16) 0.604(2) 0.8343(12) 0.068(5) Uani 0.50 1 d PDU A 1
O52 O 0.5254(8) 0.1263(14) 0.8296(10) 0.074(3) Uani 0.50 1 d PDU A 1
C52 C 0.5884(9) 0.1873(16) 0.8529(13) 0.045(4) Uani 0.50 1 d PDU A 1
O42 O 0.8634(10) 0.4016(15) 0.8061(9) 0.075(3) Uani 0.50 1 d PDU A 2
C42 C 0.8322(12) 0.4476(18) 0.8442(10) 0.046(3) Uani 0.50 1 d PDU A 2
O43 O 0.7022(12) 0.7338(14) 0.8191(10) 0.088(4) Uani 0.50 1 d PDU A 2
C43 C 0.7339(17) 0.6410(19) 0.8595(13) 0.068(5) Uani 0.50 1 d PDU A 2
O52 O 0.5618(9) 0.0570(13) 0.8437(10) 0.074(3) Uani 0.50 1 d PDU A 2
C52 C 0.6158(10) 0.1343(14) 0.8636(13) 0.045(4) Uani 0.50 1 d PDU A 2

loop_
_atom_site_aniso_label
_atom_site_aniso_U_11
_atom_site_aniso_U_22
_atom_site_aniso_U_33
_atom_site_aniso_U_23
_atom_site_aniso_U_13
_atom_site_aniso_U_12
Ru1 0.0241(3) 0.0326(3) 0.0329(3) 0.0040(3) 0.0092(3) -0.0032(3)
Ru2 0.0246(3) 0.0265(3) 0.0336(3) 0.0008(2) 0.0171(3) -0.0021(2)
Ru3 0.0241(3) 0.0297(3) 0.0369(4) -0.0020(3) 0.0177(3) 0.0004(3)
Ru4 0.0384(4) 0.0468(4) 0.0369(4) -0.0060(3) 0.0234(3) -0.0183(3)
Ru5 0.0435(4) 0.0348(4) 0.0319(4) -0.0101(3) 0.0201(3) -0.0124(3)
Ru6 0.0226(3) 0.0267(3) 0.0317(3) -0.0066(2) 0.0127(3) -0.0033(2)
O11 0.053(4) 0.036(4) 0.104(6) 0.005(4) 0.024(4) 0.006(3)
O12 0.048(4) 0.103(6) 0.042(4) 0.004(4) 0.003(4) -0.004(4)
O13 0.032(3) 0.056(4) 0.069(4) 0.014(3) 0.027(3) 0.003(3)
O21 0.056(4) 0.054(4) 0.048(4) 0.000(3) 0.036(3) 0.001(3)
O22 0.069(5) 0.035(3) 0.077(5) -0.004(3) 0.042(4) -0.017(3)
O31 0.027(3) 0.074(4) 0.067(4) -0.019(3) 0.017(3) -0.008(3)
O32 0.055(4) 0.068(5) 0.124(7) -0.019(4) 0.053(5) 0.018(4)
O33 0.056(4) 0.089(5) 0.077(5) 0.044(4) 0.044(4) 0.019(4)
O41 0.083(6) 0.114(6) 0.110(6) -0.064(5) 0.073(5) -0.071(5)
O51 0.079(5) 0.074(5) 0.040(4) -0.005(3) 0.027(4) -0.018(4)
O53 0.173(8) 0.120(6) 0.102(6) -0.028(5) 0.050(6) 0.066(6)
C1 0.042(5) 0.049(5) 0.033(4) -0.015(4) 0.015(4) -0.004(4)
C2 0.041(5) 0.042(5) 0.045(5) -0.019(4) 0.028(4) -0.001(4)
C3 0.046(5) 0.029(4) 0.054(5) -0.014(4) 0.022(5) 0.004(4)
C4 0.044(5) 0.019(4) 0.064(6) -0.010(4) 0.026(5) -0.007(4)
C5 0.038(5) 0.040(5) 0.065(6) -0.026(4) 0.029(5) -0.015(4)
C6 0.031(5) 0.048(5) 0.049(5) -0.031(4) 0.007(4) -0.007(4)
C7 0.063(7) 0.074(7) 0.034(5) -0.009(5) 0.011(5) 0.003(5)
C8 0.073(7) 0.028(5) 0.094(8) -0.003(5) 0.046(7) -0.008(5)
C10 0.021(4) 0.026(4) 0.032(4) -0.002(3) 0.012(3) -0.008(3)
C11 0.037(5) 0.039(5) 0.056(6) 0.012(4) 0.018(5) -0.006(4)
C12 0.053(6) 0.061(6) 0.039(5) -0.004(4) 0.021(5) -0.010(5)
C13 0.027(4) 0.036(4) 0.041(5) 0.004(3) 0.017(4) 0.002(3)
C21 0.026(4) 0.030(4) 0.046(5) 0.007(4) 0.016(4) 0.002(3)
C22 0.037(5) 0.038(5) 0.039(5) -0.002(4) 0.023(4) -0.001(4)
C31 0.025(4) 0.045(5) 0.046(5) -0.009(4) 0.018(4) 0.000(4)
C32 0.039(5) 0.051(5) 0.071(6) -0.011(5) 0.035(5) -0.004(4)
C33 0.049(6) 0.053(6) 0.057(6) -0.003(5) 0.038(5) 0.001(4)
C41 0.048(6) 0.072(7) 0.062(6) -0.020(5) 0.039(5) -0.025(5)
C51 0.041(5) 0.049(5) 0.040(5) -0.010(4) 0.022(4) -0.017(4)
C53 0.114(8) 0.077(6) 0.058(6) -0.015(5) 0.035(6) 0.029(6)
O42 0.080(6) 0.098(6) 0.071(6) -0.019(5) 0.054(5) -0.027(5)
C42 0.047(6) 0.059(6) 0.041(6) -0.004(5) 0.029(5) -0.012(5)
O43 0.094(6) 0.090(7) 0.078(7) 0.029(5) 0.037(5) -0.007(5)
C43 0.075(7) 0.061(8) 0.060(8) 0.009(6) 0.025(6) -0.018(6)
O52 0.080(6) 0.075(6) 0.064(5) -0.010(5) 0.030(5) -0.035(5)
C52 0.052(6) 0.040(7) 0.039(5) -0.002(5) 0.018(5) -0.009(5)
O42 0.080(6) 0.098(6) 0.071(6) -0.019(5) 0.054(5) -0.027(5)
C42 0.047(6) 0.059(6) 0.041(6) -0.004(5) 0.029(5) -0.012(5)
O43 0.094(6) 0.090(7) 0.078(7) 0.029(5) 0.037(5) -0.007(5)
C43 0.075(7) 0.061(8) 0.060(8) 0.009(6) 0.025(6) -0.018(6)
O52 0.080(6) 0.075(6) 0.064(5) -0.010(5) 0.030(5) -0.035(5)
C52 0.052(6) 0.040(7) 0.039(5) -0.002(5) 0.018(5) -0.009(5)

loop_
_geom_bond_atom_site_label_1
_geom_bond_atom_site_label_2
_geom_bond_distance
_geom_bond_site_symmetry_2
_geom_bond_publ_flag
Ru1 C12 1.877(9) . ?
Ru1 C11 1.890(9) . ?
Ru1 C13 2.036(7) . ?
Ru1 C10 2.061(7) . ?
Ru1 Ru2 2.8375(8) . ?
Ru1 Ru5 2.8455(9) . ?
Ru1 Ru6 2.8896(9) . ?
Ru1 Ru4 3.0198(9) . ?
Ru2 C21 1.877(8) . ?
Ru2 C22 1.886(8) . ?
Ru2 C10 2.077(7) . ?
Ru2 C13 2.116(8) . ?
Ru2 Ru3 2.8855(8) . ?
Ru2 Ru6 2.8883(8) . ?
Ru2 Ru5 2.9189(8) . ?
Ru3 C31 1.874(8) . ?
Ru3 C32 1.910(9) . ?
Ru3 C33 1.922(9) . ?
Ru3 C10 2.059(7) . ?
Ru3 Ru6 2.8651(8) . ?
Ru3 Ru4 2.8902(9) . ?
Ru3 Ru5 2.9103(9) . ?
Ru4 C43 1.885(12) . ?
Ru4 C42 1.890(11) . ?
Ru4 C43 1.891(12) . ?
Ru4 C41 1.894(9) . ?
Ru4 C42 1.899(11) . ?
Ru4 C10 2.039(7) . ?
Ru4 Ru5 2.8384(9) . ?
Ru4 Ru6 2.8586(8) . ?
Ru5 C52 1.894(11) . ?
Ru5 C53 1.896(11) . ?
Ru5 C52 1.899(11) . ?
Ru5 C51 1.905(9) . ?
Ru5 C10 2.095(7) . ?
Ru6 C10 1.926(7) . ?
Ru6 C3 2.235(7) . ?
Ru6 C2 2.235(7) . ?
Ru6 C5 2.244(8) . ?
Ru6 C4 2.250(7) . ?
Ru6 C6 2.258(8) . ?
Ru6 C1 2.285(8) . ?
O11 C11 1.130(9) . ?
O12 C12 1.142(10) . ?
O13 C13 1.163(9) . ?
O21 C21 1.139(9) . ?
O22 C22 1.137(9) . ?
O31 C31 1.131(9) . ?
O32 C32 1.135(9) . ?
O33 C33 1.139(10) . ?
O41 C41 1.127(10) . ?
O51 C51 1.126(9) . ?
O53 C53 1.124(11) . ?
C1 C2 1.401(11) . ?
C1 C6 1.432(12) . ?
C1 C7 1.491(11) . ?
C2 C3 1.392(11) . ?
C3 C4 1.399(11) . ?
C4 C5 1.414(11) . ?
C4 C8 1.498(11) . ?
C5 C6 1.403(12) . ?
O42 C42 1.175(12) . ?
O43 C43 1.145(14) . ?
O52 C52 1.162(13) . ?
O42 C42 1.155(12) . ?
O43 C43 1.164(14) . ?
O52 C52 1.151(13) . ?
